data_4101805
loop_
_publ_author_name
'Takeshi Ohmae'
'Tohru Nishinaga'
'Mo Wu'
'Masahiko Iyoda'

_publ_section_title
;
 Cyclic Tetrathiophenes Planarized by Silicon and Sulfur Bridges Bearing
 Antiaromatic Cyclooctatetraene Core: Syntheses, Structures, and
 Properties
;
_journal_name_full 'Journal of the American Chemical Society'
_journal_page_first 1066
_journal_page_last 1074
_journal_paper_doi 10.1021/ja908161r
_journal_volume 132
_journal_year 2010
_chemical_formula_moiety 'C28 H36 O4 S6 Si4'
_chemical_formula_sum 'C28 H36 O4 S6 Si4'
_chemical_formula_weight 741.29
_chemical_name_common 3b
_chemical_name_systematic
; 
 ? 
;
_space_group_IT_number 14
_symmetry_cell_setting monoclinic
_symmetry_space_group_name_Hall '-P 2yn'
_symmetry_space_group_name_H-M 'P 1 21/n 1'
_atom_sites_solution_hydrogens geom
_atom_sites_solution_primary direct
_atom_sites_solution_secondary difmap
_audit_creation_method SHELXL-97
_cell_angle_alpha 90.00
_cell_angle_beta 90.940(5)
_cell_angle_gamma 90.00
_cell_formula_units_Z 2
_cell_length_a 6.4045(19)
_cell_length_b 10.484(3)
_cell_length_c 26.798(8)
_cell_measurement_reflns_used 1824
_cell_measurement_temperature 298(2)
_cell_measurement_theta_max 23.03
_cell_measurement_theta_min 2.47
_cell_volume 1799.1(9)
_computing_cell_refinement 'Bruker SMART'
_computing_data_collection 'Bruker SMART'
_computing_data_reduction 'Bruker SHELXTL'
_computing_molecular_graphics 'Bruker SHELXTL'
_computing_publication_material 'Bruker SHELXTL'
_computing_structure_refinement 'SHELXL-97 (Sheldrick, 1997)'
_computing_structure_solution 'SHELXS-97 (Sheldrick, 1990)'
_diffrn_ambient_temperature 298(2)
_diffrn_detector_area_resol_mean 8.366
_diffrn_measured_fraction_theta_full 0.983
_diffrn_measured_fraction_theta_max 0.983
_diffrn_measurement_device_type 'CCD aarea detector'
_diffrn_measurement_method 'phi and omega scans'
_diffrn_radiation_monochromator graphite
_diffrn_radiation_source 'fine-focus sealed tube'
_diffrn_radiation_type MoK\a
_diffrn_radiation_wavelength 0.71073
_diffrn_reflns_av_R_equivalents 0.0357
_diffrn_reflns_av_sigmaI/netI 0.0423
_diffrn_reflns_limit_h_max 7
_diffrn_reflns_limit_h_min -5
_diffrn_reflns_limit_k_max 11
_diffrn_reflns_limit_k_min -10
_diffrn_reflns_limit_l_max 29
_diffrn_reflns_limit_l_min -19
_diffrn_reflns_number 6361
_diffrn_reflns_theta_full 23.29
_diffrn_reflns_theta_max 23.29
_diffrn_reflns_theta_min 1.52
_exptl_absorpt_coefficient_mu 0.545
_exptl_absorpt_correction_type empirical
_exptl_crystal_colour red
_exptl_crystal_density_diffrn 1.368
_exptl_crystal_density_method 'not measured'
_exptl_crystal_description block
_exptl_crystal_F_000 776
_exptl_crystal_size_max 0.25
_exptl_crystal_size_mid 0.14
_exptl_crystal_size_min 0.10
_refine_diff_density_max 0.467
_refine_diff_density_min -0.367
_refine_diff_density_rms 0.161
_refine_ls_extinction_method none
_refine_ls_goodness_of_fit_ref 1.193
_refine_ls_hydrogen_treatment constr
_refine_ls_matrix_type full
_refine_ls_number_parameters 196
_refine_ls_number_reflns 2560
_refine_ls_number_restraints 0
_refine_ls_restrained_S_all 1.193
_refine_ls_R_factor_all 0.0654
_refine_ls_R_factor_gt 0.0482
_refine_ls_shift/su_max 0.000
_refine_ls_shift/su_mean 0.000
_refine_ls_structure_factor_coef Fsqd
_refine_ls_weighting_details 'calc w=1/[\s^2^(Fo^2^)+(0.0679P)^2^+0.0000P] where P=(Fo^2^+2Fc^2^)/3'
_refine_ls_weighting_scheme calc
_refine_ls_wR_factor_gt 0.1122
_refine_ls_wR_factor_ref 0.1289
_reflns_number_gt 2092
_reflns_number_total 2560
_reflns_threshold_expression >2sigma(I)
_cod_data_source_file ja908161r_si_004.cif
_cod_data_source_block 3b
_cod_database_code 4101805

loop_
_symmetry_equiv_pos_as_xyz
'x, y, z'
'-x+1/2, y+1/2, -z+1/2'
'-x, -y, -z'
'x-1/2, -y-1/2, z-1/2'

loop_
_atom_site_label
_atom_site_type_symbol
_atom_site_fract_x
_atom_site_fract_y
_atom_site_fract_z
_atom_site_U_iso_or_equiv
_atom_site_adp_type
_atom_site_occupancy
_atom_site_symmetry_multiplicity
_atom_site_calc_flag
_atom_site_refinement_flags
_atom_site_disorder_assembly
_atom_site_disorder_group
S1 S 0.37979(16) 0.03640(10) 0.12907(4) 0.0376(3) Uani 1 1 d . . .
Si6 Si 0.66367(18) 0.33445(12) 0.08609(4) 0.0410(3) Uani 1 1 d . . .
Si5 Si 0.12459(19) -0.23134(12) 0.20165(4) 0.0403(4) Uani 1 1 d . . .
O1 O 0.3163(5) 0.1161(3) 0.16946(10) 0.0522(8) Uani 1 1 d . . .
O2 O 0.5743(4) -0.0283(3) 0.13455(11) 0.0583(9) Uani 1 1 d . . .
C6 C 0.2059(6) 0.0671(4) 0.03899(13) 0.0340(9) Uani 1 1 d . . .
C2 C 0.1775(6) -0.0695(4) 0.11085(14) 0.0354(10) Uani 1 1 d . . .
C3 C -0.0605(6) -0.1234(4) 0.04918(13) 0.0341(9) Uani 1 1 d . . .
C7 C 0.8217(8) 0.2539(5) 0.1350(2) 0.0690(16) Uani 1 1 d . . .
H1 H 0.9252 0.3119 0.1480 0.103 Uiso 1 1 calc R . .
H2 H 0.8894 0.1808 0.1211 0.103 Uiso 1 1 calc R . .
H3 H 0.7326 0.2271 0.1615 0.103 Uiso 1 1 calc R . .
C4 C 0.0936(6) -0.1699(4) 0.13559(14) 0.0377(10) Uani 1 1 d . . .
C5 C 0.0966(6) -0.0411(4) 0.06193(13) 0.0330(9) Uani 1 1 d . . .
C8 C 0.4783(6) 0.2186(4) 0.05453(14) 0.0365(10) Uani 1 1 d . . .
C9 C 0.4047(8) -0.2441(5) 0.21769(19) 0.0654(15) Uani 1 1 d . . .
H4 H 0.4669 -0.1608 0.2172 0.098 Uiso 1 1 calc R . .
H5 H 0.4720 -0.2978 0.1938 0.098 Uiso 1 1 calc R . .
H6 H 0.4211 -0.2803 0.2504 0.098 Uiso 1 1 calc R . .
C10 C 0.3634(6) 0.1189(4) 0.07170(13) 0.0348(10) Uani 1 1 d . . .
C11 C 0.1988(6) 0.1331(4) -0.00528(14) 0.0353(10) Uani 1 1 d . . .
C12 C -0.0046(8) -0.3894(5) 0.20382(17) 0.0588(14) Uani 1 1 d . . .
H7 H 0.0081 -0.4238 0.2369 0.088 Uiso 1 1 calc R . .
H8 H 0.0609 -0.4461 0.1807 0.088 Uiso 1 1 calc R . .
H9 H -0.1496 -0.3803 0.1949 0.088 Uiso 1 1 calc R . .
C13 C 0.4942(8) 0.4599(5) 0.11214(18) 0.0627(14) Uani 1 1 d . . .
H10 H 0.4017 0.4226 0.1359 0.094 Uiso 1 1 calc R . .
H11 H 0.4139 0.4987 0.0857 0.094 Uiso 1 1 calc R . .
H12 H 0.5791 0.5235 0.1284 0.094 Uiso 1 1 calc R . .
C14 C -0.0063(8) -0.1137(5) 0.24135(17) 0.0712(16) Uani 1 1 d . . .
H13 H -0.0046 -0.1432 0.2753 0.107 Uiso 1 1 calc R . .
H14 H -0.1482 -0.1030 0.2300 0.107 Uiso 1 1 calc R . .
H15 H 0.0655 -0.0335 0.2395 0.107 Uiso 1 1 calc R . .
C15 C 0.8323(8) 0.4004(5) 0.03682(19) 0.0704(16) Uani 1 1 d . . .
H16 H 0.7467 0.4375 0.0109 0.106 Uiso 1 1 calc R . .
H17 H 0.9154 0.3332 0.0230 0.106 Uiso 1 1 calc R . .
H18 H 0.9224 0.4645 0.0510 0.106 Uiso 1 1 calc R . .
S5 S -0.09530(17) -0.23352(10) 0.09668(4) 0.0402(3) Uani 1 1 d . . .
S4 S 0.38932(18) 0.24982(11) -0.00511(4) 0.0448(3) Uani 1 1 d . . .

loop_
_atom_site_aniso_label
_atom_site_aniso_U_11
_atom_site_aniso_U_22
_atom_site_aniso_U_33
_atom_site_aniso_U_23
_atom_site_aniso_U_13
_atom_site_aniso_U_12
S1 0.0416(6) 0.0395(7) 0.0314(6) 0.0041(5) -0.0085(4) -0.0075(5)
Si6 0.0388(7) 0.0429(8) 0.0413(7) -0.0020(5) -0.0048(5) -0.0114(6)
Si5 0.0483(7) 0.0423(8) 0.0300(7) 0.0058(5) -0.0072(5) -0.0080(6)
O1 0.070(2) 0.056(2) 0.0310(16) -0.0107(14) -0.0029(14) -0.0138(17)
O2 0.0447(19) 0.059(2) 0.071(2) 0.0166(17) -0.0139(15) -0.0006(16)
C6 0.041(2) 0.031(2) 0.030(2) -0.0015(17) -0.0034(17) -0.0049(19)
C2 0.042(2) 0.035(2) 0.028(2) 0.0007(18) -0.0066(17) -0.0012(19)
C3 0.043(2) 0.031(2) 0.028(2) 0.0002(17) -0.0040(17) -0.0065(19)
C7 0.061(3) 0.069(4) 0.076(4) 0.002(3) -0.028(3) -0.010(3)
C4 0.044(2) 0.038(3) 0.032(2) 0.0005(18) -0.0038(18) -0.002(2)
C5 0.041(2) 0.035(2) 0.024(2) 0.0007(17) -0.0015(16) -0.0031(19)
C8 0.037(2) 0.040(3) 0.032(2) 0.0000(18) -0.0048(18) -0.006(2)
C9 0.061(3) 0.074(4) 0.060(3) 0.022(3) -0.017(3) -0.008(3)
C10 0.042(2) 0.035(2) 0.027(2) -0.0020(17) -0.0031(17) -0.0045(19)
C11 0.044(2) 0.030(2) 0.032(2) -0.0012(18) -0.0037(17) -0.0046(19)
C12 0.071(3) 0.052(3) 0.053(3) 0.017(2) -0.014(2) -0.018(3)
C13 0.066(3) 0.063(4) 0.059(3) -0.014(3) 0.000(2) -0.004(3)
C14 0.092(4) 0.079(4) 0.043(3) -0.009(3) 0.014(3) -0.004(3)
C15 0.065(3) 0.064(4) 0.082(4) -0.007(3) 0.019(3) -0.024(3)
S5 0.0528(7) 0.0371(7) 0.0306(6) 0.0064(4) -0.0072(5) -0.0124(5)
S4 0.0549(7) 0.0444(7) 0.0348(6) 0.0074(5) -0.0093(5) -0.0201(6)

loop_
_atom_type_symbol
_atom_type_description
_atom_type_scat_dispersion_real
_atom_type_scat_dispersion_imag
_atom_type_scat_source
C C 0.0033 0.0016 'International Tables Vol C Tables 4.2.6.8 and 6.1.1.4'
H H 0.0000 0.0000 'International Tables Vol C Tables 4.2.6.8 and 6.1.1.4'
O O 0.0106 0.0060 'International Tables Vol C Tables 4.2.6.8 and 6.1.1.4'
Si Si 0.0817 0.0704 'International Tables Vol C Tables 4.2.6.8 and 6.1.1.4'
S S 0.1246 0.1234 'International Tables Vol C Tables 4.2.6.8 and 6.1.1.4'

loop_
_geom_angle_atom_site_label_1
_geom_angle_atom_site_label_2
_geom_angle_atom_site_label_3
_geom_angle
_geom_angle_site_symmetry_1
_geom_angle_site_symmetry_3
_geom_angle_publ_flag
O2 S1 O1 117.33(18) . . ?
O2 S1 C10 111.26(19) . . ?
O1 S1 C10 111.04(19) . . ?
O2 S1 C2 111.4(2) . . ?
O1 S1 C2 111.03(18) . . ?
C10 S1 C2 91.95(18) . . ?
C7 Si6 C13 112.0(3) . . ?
C7 Si6 C15 110.9(3) . . ?
C13 Si6 C15 110.9(2) . . ?
C7 Si6 C8 110.9(2) . . ?
C13 Si6 C8 104.9(2) . . ?
C15 Si6 C8 106.9(2) . . ?
C14 Si5 C9 111.4(2) . . ?
C14 Si5 C12 111.9(3) . . ?
C9 Si5 C12 111.2(2) . . ?
C14 Si5 C4 105.7(2) . . ?
C9 Si5 C4 109.3(2) . . ?
C12 Si5 C4 107.10(19) . . ?
C11 C6 C10 110.5(4) . . ?
C11 C6 C5 137.7(3) . . ?
C10 C6 C5 111.8(3) . . ?
C4 C2 C5 117.9(3) . . ?
C4 C2 S1 130.1(3) . . ?
C5 C2 S1 112.0(3) . . ?
C5 C3 C11 132.8(4) . 3 ?
C5 C3 S5 109.9(3) . . ?
C11 C3 S5 117.3(3) 3 . ?
C2 C4 S5 106.5(3) . . ?
C2 C4 Si5 133.2(3) . . ?
S5 C4 Si5 119.8(2) . . ?
C3 C5 C2 110.6(3) . . ?
C3 C5 C6 137.4(3) . . ?
C2 C5 C6 112.0(3) . . ?
C10 C8 S4 106.7(3) . . ?
C10 C8 Si6 132.9(3) . . ?
S4 C8 Si6 119.4(2) . . ?
C8 C10 C6 117.6(3) . . ?
C8 C10 S1 130.2(3) . . ?
C6 C10 S1 112.2(3) . . ?
C6 C11 C3 132.0(4) . 3 ?
C6 C11 S4 110.0(3) . . ?
C3 C11 S4 118.0(3) 3 . ?
C4 S5 C3 95.10(19) . . ?
C8 S4 C11 95.21(19) . . ?

loop_
_geom_bond_atom_site_label_1
_geom_bond_atom_site_label_2
_geom_bond_distance
_geom_bond_site_symmetry_2
_geom_bond_publ_flag
S1 O2 1.424(3) . ?
S1 O1 1.431(3) . ?
S1 C10 1.766(4) . ?
S1 C2 1.769(4) . ?
Si6 C7 1.848(5) . ?
Si6 C13 1.849(5) . ?
Si6 C15 1.853(5) . ?
Si6 C8 1.889(4) . ?
Si5 C14 1.840(5) . ?
Si5 C9 1.842(5) . ?
Si5 C12 1.854(5) . ?
Si5 C4 1.891(4) . ?
C6 C11 1.374(5) . ?
C6 C10 1.433(5) . ?
C6 C5 1.472(5) . ?
C2 C4 1.359(6) . ?
C2 C5 1.433(5) . ?
C3 C5 1.364(5) . ?
C3 C11 1.465(5) 3 ?
C3 S5 1.736(4) . ?
C4 S5 1.719(4) . ?
C8 C10 1.363(5) . ?
C8 S4 1.719(4) . ?
C11 C3 1.465(5) 3 ?
C11 S4 1.728(4) . ?

loop_
_geom_torsion_atom_site_label_1
_geom_torsion_atom_site_label_2
_geom_torsion_atom_site_label_3
_geom_torsion_atom_site_label_4
_geom_torsion
_geom_torsion_site_symmetry_1
_geom_torsion_site_symmetry_2
_geom_torsion_site_symmetry_3
_geom_torsion_site_symmetry_4
_geom_torsion_publ_flag
O2 S1 C2 C4 64.8(4) . . . . ?
O1 S1 C2 C4 -68.0(4) . . . . ?
C10 S1 C2 C4 178.6(4) . . . . ?
O2 S1 C2 C5 -114.6(3) . . . . ?
O1 S1 C2 C5 112.6(3) . . . . ?
C10 S1 C2 C5 -0.8(3) . . . . ?
C5 C2 C4 S5 0.1(5) . . . . ?
S1 C2 C4 S5 -179.3(3) . . . . ?
C5 C2 C4 Si5 -171.8(3) . . . . ?
S1 C2 C4 Si5 8.8(7) . . . . ?
C14 Si5 C4 C2 70.4(5) . . . . ?
C9 Si5 C4 C2 -49.6(5) . . . . ?
C12 Si5 C4 C2 -170.1(4) . . . . ?
C14 Si5 C4 S5 -100.6(3) . . . . ?
C9 Si5 C4 S5 139.4(3) . . . . ?
C12 Si5 C4 S5 18.9(3) . . . . ?
C11 C3 C5 C2 177.1(4) 3 . . . ?
S5 C3 C5 C2 -1.8(4) . . . . ?
C11 C3 C5 C6 -3.7(8) 3 . . . ?
S5 C3 C5 C6 177.3(4) . . . . ?
C4 C2 C5 C3 1.2(5) . . . . ?
S1 C2 C5 C3 -179.3(3) . . . . ?
C4 C2 C5 C6 -178.2(4) . . . . ?
S1 C2 C5 C6 1.3(4) . . . . ?
C11 C6 C5 C3 -0.1(9) . . . . ?
C10 C6 C5 C3 179.7(5) . . . . ?
C11 C6 C5 C2 179.1(5) . . . . ?
C10 C6 C5 C2 -1.2(5) . . . . ?
C7 Si6 C8 C10 37.7(5) . . . . ?
C13 Si6 C8 C10 -83.4(5) . . . . ?
C15 Si6 C8 C10 158.8(4) . . . . ?
C7 Si6 C8 S4 -155.5(3) . . . . ?
C13 Si6 C8 S4 83.3(3) . . . . ?
C15 Si6 C8 S4 -34.5(3) . . . . ?
S4 C8 C10 C6 -0.4(5) . . . . ?
Si6 C8 C10 C6 167.6(3) . . . . ?
S4 C8 C10 S1 177.8(3) . . . . ?
Si6 C8 C10 S1 -14.3(7) . . . . ?
C11 C6 C10 C8 -1.1(5) . . . . ?
C5 C6 C10 C8 179.1(4) . . . . ?
C11 C6 C10 S1 -179.6(3) . . . . ?
C5 C6 C10 S1 0.6(4) . . . . ?
O2 S1 C10 C8 -64.2(5) . . . . ?
O1 S1 C10 C8 68.4(4) . . . . ?
C2 S1 C10 C8 -178.1(4) . . . . ?
O2 S1 C10 C6 114.0(3) . . . . ?
O1 S1 C10 C6 -113.3(3) . . . . ?
C2 S1 C10 C6 0.1(3) . . . . ?
C10 C6 C11 C3 -176.0(4) . . . 3 ?
C5 C6 C11 C3 3.7(8) . . . 3 ?
C10 C6 C11 S4 2.1(4) . . . . ?
C5 C6 C11 S4 -178.2(4) . . . . ?
C2 C4 S5 C3 -0.9(3) . . . . ?
Si5 C4 S5 C3 172.2(3) . . . . ?
C5 C3 S5 C4 1.6(3) . . . . ?
C11 C3 S5 C4 -177.5(3) 3 . . . ?
C10 C8 S4 C11 1.4(3) . . . . ?
Si6 C8 S4 C11 -168.5(3) . . . . ?
C6 C11 S4 C8 -2.0(3) . . . . ?
C3 C11 S4 C8 176.3(3) 3 . . . ?
